data_7154124
loop_
_publ_author_name
'Feng, Ting-Ting'
'Huang, Xuan'
'Liu, Xiong-Li'
'Jing, De-Hong'
'Liu, Xiong-Wei'
'Guo, Feng-Ming'
'Zhou, Ying'
'Yuan, Wei-Cheng'

_publ_section_title
;
 Highly regioselective synthesis of 3-alkenyl-oxindole ring-fused
 3,3'-disubstituted oxindoles via direct gamma-substitution of
 Morita-Baylis-Hillman carbonates of isatins with 3-substituted oxindoles.
;
_journal_issue 46
_journal_name_full 'Organic &amp; biomolecular chemistry'
_journal_page_first 9366
_journal_paper_doi 10.1039/c4ob01523a
_journal_volume 12
_journal_year 2014
_chemical_formula_moiety 'C32 H29 F N2 O6'
_chemical_formula_sum 'C32 H29 F N2 O6'
_chemical_formula_weight 556.57
_chemical_name_systematic
; 
 ? 
;
_space_group_IT_number 2
_symmetry_cell_setting triclinic
_symmetry_space_group_name_Hall '-P 1'
_symmetry_space_group_name_H-M 'P -1'
_atom_sites_solution_hydrogens geom
_atom_sites_solution_primary direct
_atom_sites_solution_secondary difmap
_audit_creation_method SHELXL-97
_cell_angle_alpha 81.629(2)
_cell_angle_beta 68.063(2)
_cell_angle_gamma 65.327(2)
_cell_formula_units_Z 2
_cell_length_a 11.2629(17)
_cell_length_b 11.9759(19)
_cell_length_c 12.3346(19)
_cell_measurement_reflns_used 3536
_cell_measurement_temperature 296(2)
_cell_measurement_theta_max 25.30
_cell_measurement_theta_min 2.21
_cell_volume 1402.3(4)
_computing_cell_refinement 'Bruker SAINT'
_computing_data_collection 'Bruker APEX2'
_computing_data_reduction 'Bruker SAINT'
_computing_molecular_graphics 'Bruker SHELXTL'
_computing_publication_material 'Bruker SHELXTL'
_computing_structure_refinement 'SHELXL-97 (Sheldrick, 2008)'
_computing_structure_solution 'SHELXS-97 (Sheldrick, 2008)'
_diffrn_ambient_temperature 296(2)
_diffrn_measured_fraction_theta_full 0.989
_diffrn_measured_fraction_theta_max 0.989
_diffrn_measurement_device_type 'Bruker APEX-II CCD'
_diffrn_measurement_method '\f and \w scans'
_diffrn_radiation_monochromator graphite
_diffrn_radiation_source 'fine-focus sealed tube'
_diffrn_radiation_type MoK\a
_diffrn_radiation_wavelength 0.71073
_diffrn_reflns_av_R_equivalents 0.0279
_diffrn_reflns_av_sigmaI/netI 0.0439
_diffrn_reflns_limit_h_max 14
_diffrn_reflns_limit_h_min -14
_diffrn_reflns_limit_k_max 15
_diffrn_reflns_limit_k_min -15
_diffrn_reflns_limit_l_max 16
_diffrn_reflns_limit_l_min -16
_diffrn_reflns_number 13707
_diffrn_reflns_theta_full 28.00
_diffrn_reflns_theta_max 28.00
_diffrn_reflns_theta_min 1.78
_exptl_absorpt_coefficient_mu 0.096
_exptl_absorpt_correction_T_max 0.9792
_exptl_absorpt_correction_T_min 0.9537
_exptl_absorpt_correction_type multi-scan
_exptl_absorpt_process_details sadabs
_exptl_crystal_colour yellow
_exptl_crystal_density_diffrn 1.318
_exptl_crystal_density_method 'not measured'
_exptl_crystal_description block
_exptl_crystal_F_000 584
_exptl_crystal_size_max 0.50
_exptl_crystal_size_mid 0.36
_exptl_crystal_size_min 0.22
_refine_diff_density_max 0.225
_refine_diff_density_min -0.222
_refine_diff_density_rms 0.053
_refine_ls_extinction_method none
_refine_ls_goodness_of_fit_ref 1.018
_refine_ls_hydrogen_treatment constr
_refine_ls_matrix_type full
_refine_ls_number_parameters 375
_refine_ls_number_reflns 6698
_refine_ls_number_restraints 0
_refine_ls_restrained_S_all 1.018
_refine_ls_R_factor_all 0.0890
_refine_ls_R_factor_gt 0.0556
_refine_ls_shift/su_max 0.000
_refine_ls_shift/su_mean 0.000
_refine_ls_structure_factor_coef Fsqd
_refine_ls_weighting_details 'calc w=1/[\s^2^(Fo^2^)+(0.1002P)^2^+0.1442P] where P=(Fo^2^+2Fc^2^)/3'
_refine_ls_weighting_scheme calc
_refine_ls_wR_factor_gt 0.1595
_refine_ls_wR_factor_ref 0.1842
_reflns_number_gt 4236
_reflns_number_total 6698
_reflns_threshold_expression >2sigma(I)
_cod_data_source_file c4ob01523a2.cif
_cod_data_source_block mo_gd_hx16_0m
_cod_depositor_comments
;
The following automatic conversions were performed:

'_symmetry_cell_setting' value 'Triclinic' changed to 'triclinic'
according to
/usr/data/users/saulius/crontab/automatic-downloads/rss-feeds/RSC/lib/dictionaries/cif_core.dic
dictionary named 'cif_core.dic' version 2.4.2 from 2011-04-26.

Automatic conversion script
Id: cif_fix_values 2827 2014-09-09 07:05:25Z andrius 

 Adding full bibliography for 7154123--7154124.cif.
;
_cod_database_code 7154124

loop_
_symmetry_equiv_pos_as_xyz
'x, y, z'
'-x, -y, -z'

loop_
_atom_site_label
_atom_site_type_symbol
_atom_site_fract_x
_atom_site_fract_y
_atom_site_fract_z
_atom_site_U_iso_or_equiv
_atom_site_adp_type
_atom_site_occupancy
_atom_site_symmetry_multiplicity
_atom_site_calc_flag
_atom_site_refinement_flags
O6 O 0.3923(2) 0.6802(2) -0.00366(15) 0.1023(7) Uani 1 1 d .
O1 O 0.25430(14) 0.68037(15) 0.18452(13) 0.0665(4) Uani 1 1 d .
O2 O 0.74006(17) 0.90636(16) 0.30932(14) 0.0729(4) Uani 1 1 d .
O3 O 0.26274(14) 0.95066(14) 0.31071(11) 0.0596(4) Uani 1 1 d .
O4 O 0.22906(17) 0.90971(19) 0.49876(13) 0.0839(5) Uani 1 1 d .
O5 O 0.39136(15) 0.63580(14) 0.33659(12) 0.0624(4) Uani 1 1 d .
F1 F 0.82657(18) 0.92106(16) -0.05784(13) 0.0956(5) Uani 1 1 d .
N1 N 0.45397(16) 0.70432(16) 0.14492(13) 0.0507(4) Uani 1 1 d .
C21 C 0.58902(18) 0.69773(16) 0.25709(14) 0.0410(4) Uani 1 1 d .
C1 C 0.0407(3) 0.6613(3) 0.2750(3) 0.0934(9) Uani 1 1 d .
H1A H -0.0310 0.6427 0.2676 0.140 Uiso 1 1 calc R
H1B H 0.0006 0.7420 0.3085 0.140 Uiso 1 1 calc R
H1C H 0.0837 0.6021 0.3247 0.140 Uiso 1 1 calc R
C2 C 0.1496(2) 0.6566(3) 0.1554(2) 0.0848(8) Uani 1 1 d .
C3 C 0.3648(2) 0.6864(2) 0.09979(19) 0.0665(6) Uani 1 1 d .
C4 C 0.46383(18) 0.67491(17) 0.25620(15) 0.0449(4) Uani 1 1 d .
C5 C 0.5502(2) 0.77341(16) 0.36677(15) 0.0450(4) Uani 1 1 d .
H5A H 0.5100 0.7326 0.4356 0.054 Uiso 1 1 calc R
H5B H 0.6356 0.7711 0.3709 0.054 Uiso 1 1 calc R
C6 C 0.45078(19) 0.90560(16) 0.37245(14) 0.0455(4) Uani 1 1 d .
C7 C 0.4845(2) 1.00346(17) 0.36039(15) 0.0491(4) Uani 1 1 d .
C8 C 0.3967(2) 1.13570(18) 0.37045(16) 0.0557(5) Uani 1 1 d .
C9 C 0.4871(3) 1.1972(2) 0.33134(18) 0.0635(6) Uani 1 1 d .
C10 C 0.4397(4) 1.3235(2) 0.3322(2) 0.0843(8) Uani 1 1 d .
H10 H 0.5009 1.3630 0.3052 0.101 Uiso 1 1 calc R
C11 C 0.2991(4) 1.3877(3) 0.3743(3) 0.0959(9) Uani 1 1 d .
H11 H 0.2644 1.4731 0.3755 0.115 Uiso 1 1 calc R
C12 C 0.0882(4) 0.7607(5) 0.0802(3) 0.157(2) Uani 1 1 d .
H12A H 0.1590 0.7584 0.0058 0.235 Uiso 1 1 calc R
H12B H 0.0541 0.8380 0.1185 0.235 Uiso 1 1 calc R
H12C H 0.0129 0.7516 0.0690 0.235 Uiso 1 1 calc R
C13 C 0.2197(4) 0.5292(4) 0.0999(3) 0.1357(16) Uani 1 1 d .
H13A H 0.2841 0.5305 0.0227 0.203 Uiso 1 1 calc R
H13B H 0.1502 0.5053 0.0952 0.203 Uiso 1 1 calc R
H13C H 0.2689 0.4714 0.1466 0.203 Uiso 1 1 calc R
C14 C 0.54919(19) 0.75862(17) 0.07743(15) 0.0479(4) Uani 1 1 d .
C15 C 0.5655(2) 0.8093(2) -0.03299(18) 0.0653(6) Uani 1 1 d .
H15 H 0.5141 0.8066 -0.0759 0.078 Uiso 1 1 calc R
C16 C 0.6597(3) 0.8638(2) -0.07727(19) 0.0689(6) Uani 1 1 d .
H16 H 0.6729 0.8988 -0.1510 0.083 Uiso 1 1 calc R
C17 C 0.7335(2) 0.8661(2) -0.01275(18) 0.0619(5) Uani 1 1 d .
C18 C 0.7204(2) 0.81540(18) 0.09694(16) 0.0509(4) Uani 1 1 d .
H18 H 0.7729 0.8182 0.1387 0.061 Uiso 1 1 calc R
C19 C 0.62636(18) 0.76038(16) 0.14209(14) 0.0426(4) Uani 1 1 d .
C20 C 0.6323(2) 0.9953(2) 0.32155(17) 0.0563(5) Uani 1 1 d .
N2 N 0.6252(2) 1.11250(18) 0.29858(16) 0.0667(5) Uani 1 1 d .
C22 C 0.2064(3) 1.3317(2) 0.4152(3) 0.0933(9) Uani 1 1 d .
H22 H 0.1112 1.3791 0.4440 0.112 Uiso 1 1 calc R
C23 C 0.2554(3) 1.2026(2) 0.4133(2) 0.0732(6) Uani 1 1 d .
H23 H 0.1936 1.1637 0.4405 0.088 Uiso 1 1 calc R
C24 C 0.7469(3) 1.1437(3) 0.2494(2) 0.0929(9) Uani 1 1 d .
H24A H 0.7461 1.1929 0.3047 0.139 Uiso 1 1 calc R
H24B H 0.7445 1.1890 0.1788 0.139 Uiso 1 1 calc R
H24C H 0.8301 1.0697 0.2323 0.139 Uiso 1 1 calc R
C25 C 0.3022(2) 0.92328(17) 0.40343(16) 0.0496(4) Uani 1 1 d .
C26 C 0.1239(2) 0.9602(3) 0.3301(2) 0.0822(8) Uani 1 1 d .
H26A H 0.1160 0.8841 0.3604 0.123 Uiso 1 1 calc R
H26B H 0.1068 0.9774 0.2576 0.123 Uiso 1 1 calc R
H26C H 0.0567 1.0253 0.3853 0.123 Uiso 1 1 calc R
C27 C 0.70357(18) 0.57047(15) 0.26280(15) 0.0422(4) Uani 1 1 d .
C28 C 0.6878(2) 0.50203(18) 0.36462(18) 0.0625(6) Uani 1 1 d .
H28 H 0.6061 0.5324 0.4288 0.075 Uiso 1 1 calc R
C29 C 0.7906(3) 0.3904(2) 0.3722(2) 0.0736(7) Uani 1 1 d .
H29 H 0.7779 0.3467 0.4414 0.088 Uiso 1 1 calc R
C30 C 0.9115(3) 0.3429(2) 0.2788(2) 0.0685(6) Uani 1 1 d .
H30 H 0.9814 0.2678 0.2844 0.082 Uiso 1 1 calc R
C31 C 0.9280(2) 0.4074(2) 0.1775(2) 0.0708(6) Uani 1 1 d .
H31 H 1.0090 0.3753 0.1131 0.085 Uiso 1 1 calc R
C32 C 0.8252(2) 0.52044(19) 0.16940(18) 0.0574(5) Uani 1 1 d .
H32 H 0.8386 0.5633 0.0997 0.069 Uiso 1 1 calc R

loop_
_atom_site_aniso_label
_atom_site_aniso_U_11
_atom_site_aniso_U_22
_atom_site_aniso_U_33
_atom_site_aniso_U_23
_atom_site_aniso_U_13
_atom_site_aniso_U_12
O6 0.0922(13) 0.197(2) 0.0519(10) -0.0057(11) -0.0246(9) -0.0874(15)
O1 0.0499(8) 0.0981(12) 0.0597(9) -0.0022(8) -0.0202(7) -0.0346(8)
O2 0.0685(10) 0.0775(11) 0.0832(11) -0.0090(8) -0.0294(8) -0.0329(9)
O3 0.0538(8) 0.0800(10) 0.0435(7) 0.0121(6) -0.0174(6) -0.0284(7)
O4 0.0723(10) 0.1267(16) 0.0444(9) 0.0183(9) -0.0107(7) -0.0455(11)
O5 0.0634(9) 0.0881(11) 0.0508(8) 0.0117(7) -0.0173(7) -0.0496(8)
F1 0.1161(12) 0.1228(13) 0.0757(10) 0.0388(9) -0.0290(9) -0.0888(11)
N1 0.0496(8) 0.0678(10) 0.0428(8) 0.0008(7) -0.0174(7) -0.0296(8)
C21 0.0456(9) 0.0461(9) 0.0367(8) 0.0024(7) -0.0150(7) -0.0233(8)
C1 0.0577(14) 0.132(3) 0.094(2) 0.0177(17) -0.0267(13) -0.0464(16)
C2 0.0590(14) 0.140(3) 0.0785(17) 0.0113(16) -0.0356(12) -0.0535(16)
C3 0.0583(12) 0.0986(17) 0.0525(12) -0.0043(11) -0.0207(10) -0.0372(12)
C4 0.0479(10) 0.0514(10) 0.0399(9) -0.0006(7) -0.0143(8) -0.0242(8)
C5 0.0561(10) 0.0439(9) 0.0390(9) 0.0025(7) -0.0199(8) -0.0213(8)
C6 0.0552(10) 0.0472(10) 0.0335(8) 0.0017(7) -0.0150(7) -0.0205(8)
C7 0.0649(12) 0.0455(10) 0.0409(9) 0.0008(7) -0.0208(9) -0.0236(9)
C8 0.0812(14) 0.0467(10) 0.0417(10) 0.0031(8) -0.0258(9) -0.0244(10)
C9 0.1081(19) 0.0570(12) 0.0502(11) 0.0133(9) -0.0428(12) -0.0463(13)
C10 0.135(3) 0.0614(15) 0.0894(18) 0.0213(13) -0.0661(18) -0.0523(17)
C11 0.143(3) 0.0521(14) 0.111(2) 0.0099(14) -0.070(2) -0.0360(18)
C12 0.092(2) 0.274(6) 0.120(3) 0.084(3) -0.070(2) -0.085(3)
C13 0.115(3) 0.199(4) 0.130(3) -0.062(3) -0.022(2) -0.094(3)
C14 0.0472(10) 0.0557(11) 0.0397(9) 0.0022(8) -0.0140(8) -0.0210(8)
C15 0.0758(14) 0.0813(15) 0.0473(11) 0.0119(10) -0.0316(10) -0.0336(12)
C16 0.0816(15) 0.0809(15) 0.0454(11) 0.0205(10) -0.0228(11) -0.0389(13)
C17 0.0699(13) 0.0664(13) 0.0515(12) 0.0134(10) -0.0141(10) -0.0391(11)
C18 0.0578(11) 0.0556(11) 0.0452(10) 0.0069(8) -0.0177(8) -0.0303(9)
C19 0.0470(9) 0.0442(9) 0.0373(9) 0.0011(7) -0.0145(7) -0.0191(8)
C20 0.0756(14) 0.0618(13) 0.0469(11) -0.0001(9) -0.0268(10) -0.0363(12)
N2 0.0934(14) 0.0703(12) 0.0620(11) 0.0124(9) -0.0366(10) -0.0515(11)
C22 0.107(2) 0.0592(15) 0.094(2) -0.0065(13) -0.0408(17) -0.0069(15)
C23 0.0876(17) 0.0545(13) 0.0669(14) -0.0013(10) -0.0252(12) -0.0192(12)
C24 0.123(2) 0.121(2) 0.0816(18) 0.0290(16) -0.0471(17) -0.091(2)
C25 0.0556(11) 0.0472(10) 0.0399(10) 0.0043(7) -0.0124(8) -0.0196(8)
C26 0.0574(13) 0.115(2) 0.0730(16) 0.0178(14) -0.0271(12) -0.0349(14)
C27 0.0501(10) 0.0417(9) 0.0422(9) 0.0009(7) -0.0172(8) -0.0242(8)
C28 0.0743(14) 0.0493(11) 0.0500(11) 0.0068(9) -0.0118(10) -0.0223(10)
C29 0.0975(18) 0.0505(12) 0.0660(14) 0.0151(10) -0.0306(13) -0.0258(12)
C30 0.0713(14) 0.0454(11) 0.0860(17) 0.0052(11) -0.0350(13) -0.0153(10)
C31 0.0573(13) 0.0575(13) 0.0774(16) -0.0033(11) -0.0113(11) -0.0132(10)
C32 0.0573(12) 0.0561(12) 0.0508(11) 0.0015(9) -0.0127(9) -0.0207(10)

loop_
_atom_type_symbol
_atom_type_description
_atom_type_scat_dispersion_real
_atom_type_scat_dispersion_imag
_atom_type_scat_source
C C 0.0033 0.0016 'International Tables Vol C Tables 4.2.6.8 and 6.1.1.4'
H H 0.0000 0.0000 'International Tables Vol C Tables 4.2.6.8 and 6.1.1.4'
N N 0.0061 0.0033 'International Tables Vol C Tables 4.2.6.8 and 6.1.1.4'
O O 0.0106 0.0060 'International Tables Vol C Tables 4.2.6.8 and 6.1.1.4'
F F 0.0171 0.0103 'International Tables Vol C Tables 4.2.6.8 and 6.1.1.4'

loop_
_geom_angle_atom_site_label_1
_geom_angle_atom_site_label_2
_geom_angle_atom_site_label_3
_geom_angle
C3 O1 C2 119.41(18)
C25 O3 C26 116.04(16)
C4 N1 C3 127.88(17)
C4 N1 C14 110.33(14)
C3 N1 C14 121.79(16)
C19 C21 C27 113.19(14)
C19 C21 C4 101.68(13)
C27 C21 C4 106.92(13)
C19 C21 C5 115.16(14)
C27 C21 C5 107.75(13)
C4 C21 C5 111.81(14)
C2 C1 H1A 109.5
C2 C1 H1B 109.5
H1A C1 H1B 109.5
C2 C1 H1C 109.5
H1A C1 H1C 109.5
H1B C1 H1C 109.5
O1 C2 C1 101.9(2)
O1 C2 C12 108.9(3)
C1 C2 C12 110.3(3)
O1 C2 C13 108.2(2)
C1 C2 C13 111.6(3)
C12 C2 C13 115.0(3)
O6 C3 O1 127.8(2)
O6 C3 N1 121.2(2)
O1 C3 N1 110.99(18)
O5 C4 N1 126.91(17)
O5 C4 C21 125.39(16)
N1 C4 C21 107.67(14)
C6 C5 C21 116.64(14)
C6 C5 H5A 108.1
C21 C5 H5A 108.1
C6 C5 H5B 108.1
C21 C5 H5B 108.1
H5A C5 H5B 107.3
C7 C6 C25 120.40(17)
C7 C6 C5 125.34(18)
C25 C6 C5 114.08(16)
C6 C7 C8 130.58(19)
C6 C7 C20 124.22(18)
C8 C7 C20 105.02(17)
C23 C8 C9 119.4(2)
C23 C8 C7 133.6(2)
C9 C8 C7 106.85(19)
C10 C9 N2 127.3(2)
C10 C9 C8 122.5(3)
N2 C9 C8 110.07(18)
C11 C10 C9 116.9(3)
C11 C10 H10 121.5
C9 C10 H10 121.5
C10 C11 C22 122.7(3)
C10 C11 H11 118.6
C22 C11 H11 118.6
C2 C12 H12A 109.5
C2 C12 H12B 109.5
H12A C12 H12B 109.5
C2 C12 H12C 109.5
H12A C12 H12C 109.5
H12B C12 H12C 109.5
C2 C13 H13A 109.5
C2 C13 H13B 109.5
H13A C13 H13B 109.5
C2 C13 H13C 109.5
H13A C13 H13C 109.5
H13B C13 H13C 109.5
C15 C14 C19 121.75(18)
C15 C14 N1 129.01(18)
C19 C14 N1 109.18(15)
C16 C15 C14 118.1(2)
C16 C15 H15 120.9
C14 C15 H15 120.9
C17 C16 C15 119.63(19)
C17 C16 H16 120.2
C15 C16 H16 120.2
C16 C17 F1 118.96(19)
C16 C17 C18 123.6(2)
F1 C17 C18 117.5(2)
C19 C18 C17 117.28(19)
C19 C18 H18 121.4
C17 C18 H18 121.4
C18 C19 C14 119.68(16)
C18 C19 C21 129.96(16)
C14 C19 C21 110.36(15)
O2 C20 N2 123.6(2)
O2 C20 C7 129.81(19)
N2 C20 C7 106.53(19)
C20 N2 C9 111.02(19)
C20 N2 C24 123.9(2)
C9 N2 C24 125.0(2)
C11 C22 C23 120.1(3)
C11 C22 H22 119.9
C23 C22 H22 119.9
C8 C23 C22 118.3(3)
C8 C23 H23 120.9
C22 C23 H23 120.9
N2 C24 H24A 109.5
N2 C24 H24B 109.5
H24A C24 H24B 109.5
N2 C24 H24C 109.5
H24A C24 H24C 109.5
H24B C24 H24C 109.5
O4 C25 O3 123.60(19)
O4 C25 C6 124.41(18)
O3 C25 C6 111.92(15)
O3 C26 H26A 109.5
O3 C26 H26B 109.5
H26A C26 H26B 109.5
O3 C26 H26C 109.5
H26A C26 H26C 109.5
H26B C26 H26C 109.5
C32 C27 C28 117.21(18)
C32 C27 C21 122.22(16)
C28 C27 C21 120.57(16)
C29 C28 C27 121.2(2)
C29 C28 H28 119.4
C27 C28 H28 119.4
C30 C29 C28 120.7(2)
C30 C29 H29 119.7
C28 C29 H29 119.7
C31 C30 C29 119.0(2)
C31 C30 H30 120.5
C29 C30 H30 120.5
C30 C31 C32 120.6(2)
C30 C31 H31 119.7
C32 C31 H31 119.7
C27 C32 C31 121.20(19)
C27 C32 H32 119.4
C31 C32 H32 119.4

loop_
_geom_bond_atom_site_label_1
_geom_bond_atom_site_label_2
_geom_bond_distance
O6 C3 1.201(3)
O1 C3 1.315(3)
O1 C2 1.493(3)
O2 C20 1.209(3)
O3 C25 1.327(2)
O3 C26 1.448(3)
O4 C25 1.191(2)
O5 C4 1.203(2)
F1 C17 1.369(2)
N1 C4 1.400(2)
N1 C3 1.413(3)
N1 C14 1.423(2)
C21 C19 1.503(2)
C21 C27 1.545(2)
C21 C4 1.548(2)
C21 C5 1.558(2)
C1 C2 1.516(4)
C1 H1A 0.9600
C1 H1B 0.9600
C1 H1C 0.9600
C2 C12 1.521(4)
C2 C13 1.522(5)
C5 C6 1.503(2)
C5 H5A 0.9700
C5 H5B 0.9700
C6 C7 1.349(3)
C6 C25 1.497(3)
C7 C8 1.469(3)
C7 C20 1.514(3)
C8 C23 1.373(3)
C8 C9 1.402(3)
C9 C10 1.377(3)
C9 N2 1.394(3)
C10 C11 1.361(4)
C10 H10 0.9300
C11 C22 1.374(4)
C11 H11 0.9300
C12 H12A 0.9600
C12 H12B 0.9600
C12 H12C 0.9600
C13 H13A 0.9600
C13 H13B 0.9600
C13 H13C 0.9600
C14 C15 1.387(3)
C14 C19 1.389(2)
C15 C16 1.375(3)
C15 H15 0.9300
C16 C17 1.358(3)
C16 H16 0.9300
C17 C18 1.381(3)
C18 C19 1.379(3)
C18 H18 0.9300
C20 N2 1.365(3)
N2 C24 1.458(3)
C22 C23 1.408(4)
C22 H22 0.9300
C23 H23 0.9300
C24 H24A 0.9600
C24 H24B 0.9600
C24 H24C 0.9600
C26 H26A 0.9600
C26 H26B 0.9600
C26 H26C 0.9600
C27 C32 1.378(3)
C27 C28 1.391(3)
C28 C29 1.374(3)
C28 H28 0.9300
C29 C30 1.370(3)
C29 H29 0.9300
C30 C31 1.363(3)
C30 H30 0.9300
C31 C32 1.386(3)
C31 H31 0.9300
C32 H32 0.9300

loop_
_geom_torsion_atom_site_label_1
_geom_torsion_atom_site_label_2
_geom_torsion_atom_site_label_3
_geom_torsion_atom_site_label_4
_geom_torsion
C3 O1 C2 C1 -178.2(2)
C3 O1 C2 C12 -61.6(3)
C3 O1 C2 C13 64.1(3)
C2 O1 C3 O6 3.5(4)
C2 O1 C3 N1 -177.6(2)
C4 N1 C3 O6 -157.4(2)
C14 N1 C3 O6 23.0(4)
C4 N1 C3 O1 23.6(3)
C14 N1 C3 O1 -156.02(18)
C3 N1 C4 O5 -5.1(3)
C14 N1 C4 O5 174.55(18)
C3 N1 C4 C21 173.13(19)
C14 N1 C4 C21 -7.3(2)
C19 C21 C4 O5 -173.09(18)
C27 C21 C4 O5 68.0(2)
C5 C21 C4 O5 -49.7(2)
C19 C21 C4 N1 8.68(18)
C27 C21 C4 N1 -110.22(15)
C5 C21 C4 N1 132.08(15)
C19 C21 C5 C6 46.4(2)
C27 C21 C5 C6 173.79(14)
C4 C21 C5 C6 -69.0(2)
C21 C5 C6 C7 -109.3(2)
C21 C5 C6 C25 75.56(19)
C25 C6 C7 C8 -1.4(3)
C5 C6 C7 C8 -176.19(17)
C25 C6 C7 C20 -175.78(16)
C5 C6 C7 C20 9.4(3)
C6 C7 C8 C23 13.2(4)
C20 C7 C8 C23 -171.6(2)
C6 C7 C8 C9 -170.70(19)
C20 C7 C8 C9 4.51(19)
C23 C8 C9 C10 -1.2(3)
C7 C8 C9 C10 -177.9(2)
C23 C8 C9 N2 176.23(19)
C7 C8 C9 N2 -0.5(2)
N2 C9 C10 C11 -176.2(2)
C8 C9 C10 C11 0.7(4)
C9 C10 C11 C22 0.3(4)
C4 N1 C14 C15 -174.5(2)
C3 N1 C14 C15 5.1(3)
C4 N1 C14 C19 2.5(2)
C3 N1 C14 C19 -177.81(18)
C19 C14 C15 C16 -0.9(3)
N1 C14 C15 C16 175.9(2)
C14 C15 C16 C17 0.2(4)
C15 C16 C17 F1 -179.8(2)
C15 C16 C17 C18 0.5(4)
C16 C17 C18 C19 -0.3(3)
F1 C17 C18 C19 179.88(18)
C17 C18 C19 C14 -0.4(3)
C17 C18 C19 C21 179.85(18)
C15 C14 C19 C18 1.0(3)
N1 C14 C19 C18 -176.32(16)
C15 C14 C19 C21 -179.18(18)
N1 C14 C19 C21 3.5(2)
C27 C21 C19 C18 -73.2(2)
C4 C21 C19 C18 172.43(18)
C5 C21 C19 C18 51.3(3)
C27 C21 C19 C14 106.98(17)
C4 C21 C19 C14 -7.35(18)
C5 C21 C19 C14 -128.43(17)
C6 C7 C20 O2 -10.2(3)
C8 C7 C20 O2 174.2(2)
C6 C7 C20 N2 168.62(17)
C8 C7 C20 N2 -6.98(19)
O2 C20 N2 C9 -174.16(19)
C7 C20 N2 C9 6.9(2)
O2 C20 N2 C24 4.2(3)
C7 C20 N2 C24 -174.68(19)
C10 C9 N2 C20 173.0(2)
C8 C9 N2 C20 -4.2(2)
C10 C9 N2 C24 -5.3(3)
C8 C9 N2 C24 177.42(19)
C10 C11 C22 C23 -0.7(5)
C9 C8 C23 C22 0.7(3)
C7 C8 C23 C22 176.4(2)
C11 C22 C23 C8 0.2(4)
C26 O3 C25 O4 -1.8(3)
C26 O3 C25 C6 175.40(19)
C7 C6 C25 O4 -101.6(2)
C5 C6 C25 O4 73.7(2)
C7 C6 C25 O3 81.2(2)
C5 C6 C25 O3 -103.43(18)
C19 C21 C27 C32 -1.5(2)
C4 C21 C27 C32 109.63(19)
C5 C21 C27 C32 -130.03(18)
C19 C21 C27 C28 177.72(17)
C4 C21 C27 C28 -71.1(2)
C5 C21 C27 C28 49.2(2)
C32 C27 C28 C29 1.3(3)
C21 C27 C28 C29 -178.0(2)
C27 C28 C29 C30 -0.5(4)
C28 C29 C30 C31 -0.7(4)
C29 C30 C31 C32 1.2(4)
C28 C27 C32 C31 -0.8(3)
C21 C27 C32 C31 178.43(19)
C30 C31 C32 C27 -0.4(4)
